data_4516956
loop_
_publ_author_name
'Zuo, Youpeng'
'He, Xinwei'
'Ning, Yi'
'Wu, Yuhao'
'Shang, Yongjia'

_publ_section_title
;
 Rh(III)-Catalyzed C-H Activation/Intramolecular Cyclization: Access to
 <i>N</i>-Acyl-2,3-dihydro-1<i>H</i>-carbazol-4(9<i>H</i>)-ones from
 Cyclic 2-Diazo-1,3-diketones and <i>N</i>-Arylamides.
;
_journal_issue 11
_journal_name_full 'ACS omega'
_journal_page_first 8507
_journal_page_last 8516
_journal_paper_doi 10.1021/acsomega.7b01637
_journal_volume 2
_journal_year 2017
_chemical_formula_sum 'C21 H19 N O2'
_chemical_formula_weight 317.37
_space_group_IT_number 19
_space_group_name_Hall 'P 2ac 2ab'
_space_group_name_H-M_alt 'P 21 21 21'
_symmetry_cell_setting orthorhombic
_symmetry_space_group_name_H-M 'P 21 21 21'
_atom_sites_solution_hydrogens geom
_atom_sites_solution_primary direct
_atom_sites_solution_secondary difmap
_audit_creation_method SHELXL-97
_cell_angle_alpha 90.00
_cell_angle_beta 90.00
_cell_angle_gamma 90.00
_cell_formula_units_Z 4
_cell_length_a 5.3885(5)
_cell_length_b 14.6070(14)
_cell_length_c 21.000(2)
_cell_measurement_reflns_used 6540
_cell_measurement_temperature 293(2)
_cell_measurement_theta_max 23.93
_cell_measurement_theta_min 2039
_cell_volume 1652.9(3)
_computing_cell_refinement 'Bruker SAINT'
_computing_data_collection 'Bruker APEX2'
_computing_data_reduction 'Bruker SAINT'
_computing_molecular_graphics 'Bruker SHELXTL'
_computing_publication_material 'Bruker SHELXTL'
_computing_structure_refinement 'SHELXL-97 (Sheldrick, 1997)'
_computing_structure_solution 'SHELXS-97 (Sheldrick, 1990)'
_diffrn_ambient_temperature 293(2)
_diffrn_measured_fraction_theta_full 0.999
_diffrn_measured_fraction_theta_max 0.999
_diffrn_measurement_device_type 'Bruker APEX-II CCD'
_diffrn_radiation_monochromator graphite
_diffrn_radiation_source 'fine-focus sealed tube'
_diffrn_radiation_type MoK\a
_diffrn_radiation_wavelength 0.71073
_diffrn_reflns_av_R_equivalents 0.0824
_diffrn_reflns_av_sigmaI/netI 0.0405
_diffrn_reflns_limit_h_max 6
_diffrn_reflns_limit_h_min -6
_diffrn_reflns_limit_k_max 17
_diffrn_reflns_limit_k_min -17
_diffrn_reflns_limit_l_max 25
_diffrn_reflns_limit_l_min -25
_diffrn_reflns_number 16836
_diffrn_reflns_theta_full 25.37
_diffrn_reflns_theta_max 25.37
_diffrn_reflns_theta_min 1.70
_exptl_absorpt_coefficient_mu 0.082
_exptl_absorpt_correction_T_max 0.9838
_exptl_absorpt_correction_T_min 0.9814
_exptl_absorpt_correction_type multi-scan
_exptl_crystal_colour colorless
_exptl_crystal_density_diffrn 1.275
_exptl_crystal_density_method 'not measured'
_exptl_crystal_description block
_exptl_crystal_F_000 672
_exptl_crystal_size_max 0.23
_exptl_crystal_size_mid 0.21
_exptl_crystal_size_min 0.20
_refine_diff_density_max 0.541
_refine_diff_density_min -0.326
_refine_diff_density_rms 0.042
_refine_ls_abs_structure_details 'Flack H D (1983), Acta Cryst. A39, 876-881'
_refine_ls_abs_structure_Flack 2(4)
_refine_ls_extinction_method none
_refine_ls_goodness_of_fit_ref 0.776
_refine_ls_hydrogen_treatment mixed
_refine_ls_matrix_type full
_refine_ls_number_parameters 241
_refine_ls_number_reflns 3041
_refine_ls_number_restraints 27
_refine_ls_restrained_S_all 1.078
_refine_ls_R_factor_all 0.0653
_refine_ls_R_factor_gt 0.0587
_refine_ls_shift/su_max 0.047
_refine_ls_shift/su_mean 0.000
_refine_ls_structure_factor_coef Fsqd
_refine_ls_weighting_details 'calc w=1/[\s^2^(Fo^2^)+(0.1219P)^2^+1.3204P] where P=(Fo^2^+2Fc^2^)/3'
_refine_ls_weighting_scheme calc
_refine_ls_wR_factor_gt 0.1604
_refine_ls_wR_factor_ref 0.1683
_reflns_number_gt 2672
_reflns_number_total 3041
_reflns_threshold_expression >2sigma(I)
_cod_data_source_file ao7b01637_si_002.cif
_cod_data_source_block mp_a
_cod_depositor_comments
;
The following automatic conversions were performed:

data item '_symmetry_cell_setting' value 'Orthorhombic' was changed
to 'orthorhombic' in accordance with the
/home/saulius/struct/COD-crude-data/automatic-downloads/DataCite-retrospective/ACS/depositions/lib/dictionaries/cif_core.dic
dictionary named 'cif_core.dic' version 2.4.2 last updated on
2011-04-26.

Automatic conversion script
Id: cif_fix_values 6909 2019-04-08 15:41:33Z antanas 
;
_cod_original_sg_symbol_H-M P212121
_cod_database_code 4516956

loop_
_symmetry_equiv_pos_as_xyz
'x, y, z'
'-x+1/2, -y, z+1/2'
'x+1/2, -y+1/2, -z'
'-x, y+1/2, -z+1/2'

loop_
_atom_site_label
_atom_site_type_symbol
_atom_site_fract_x
_atom_site_fract_y
_atom_site_fract_z
_atom_site_U_iso_or_equiv
_atom_site_adp_type
_atom_site_occupancy
_atom_site_symmetry_multiplicity
_atom_site_calc_flag
_atom_site_refinement_flags
_atom_site_disorder_assembly
_atom_site_disorder_group
C1 C 0.8743(8) 0.1794(3) 0.22764(17) 0.0424(9) Uani 1 1 d . A .
C2 C 1.0632(8) 0.1232(3) 0.24925(19) 0.0507(10) Uani 1 1 d . . .
H2 H 1.1074 0.0706 0.2271 0.061 Uiso 1 1 calc R . .
C3 C 1.1846(9) 0.1479(3) 0.3049(2) 0.0582(12) Uani 1 1 d . . .
H3 H 1.3123 0.1110 0.3200 0.070 Uiso 1 1 calc R . .
C4 C 1.1213(11) 0.2252(3) 0.3383(2) 0.0628(14) Uani 1 1 d . . .
H4 H 1.2065 0.2398 0.3754 0.075 Uiso 1 1 calc R . .
C5 C 0.9327(10) 0.2815(3) 0.3173(2) 0.0587(12) Uani 1 1 d . . .
H5 H 0.8882 0.3333 0.3403 0.070 Uiso 1 1 calc R . .
C6 C 0.8102(8) 0.2592(3) 0.26100(18) 0.0448(9) Uani 1 1 d . . .
C7 C 0.6209(8) 0.3049(3) 0.22490(19) 0.0466(9) Uani 1 1 d . . .
C8 C 0.5059(10) 0.3943(3) 0.2360(2) 0.0594(12) Uani 1 1 d D A .
C9 C 0.3234(14) 0.4236(4) 0.1854(4) 0.099(2) Uani 1 1 d D . .
H9A H 0.1892 0.4558 0.2065 0.119 Uiso 0.53(2) 1 calc PRD A 1
H9B H 0.4067 0.4677 0.1583 0.119 Uiso 0.53(2) 1 calc PRD A 1
H9C H 0.3275 0.5039 0.2109 0.10(4) Uiso 0.47(2) 1 d PRD A 2
H9D H 0.2939 0.4050 0.2153 0.000(16) Uiso 0.47(2) 1 d PRD A 2
C10 C 0.215(3) 0.3562(8) 0.1451(6) 0.065(4) Uani 0.53(2) 1 d PD A 1
H10 H 0.0962 0.3249 0.1730 0.078 Uiso 0.53(2) 1 calc PR A 1
C11 C 0.3833(9) 0.2799(3) 0.1227(2) 0.0562(11) Uani 1 1 d D . .
H11A H 0.2840 0.2267 0.1120 0.067 Uiso 0.53(2) 1 calc PRD A 1
H11B H 0.4703 0.2993 0.0846 0.067 Uiso 0.53(2) 1 calc PRD A 1
H11C H 0.4174 0.2591 0.0858 0.067 Uiso 0.47(2) 1 d PRD A 2
H11D H 0.2227 0.2459 0.1555 0.067 Uiso 0.47(2) 1 d PRD A 2
C12 C 0.5678(8) 0.2544(3) 0.17274(18) 0.0452(9) Uani 1 1 d D A .
C13 C 0.057(6) 0.3924(17) 0.0931(12) 0.097(12) Uani 0.53(2) 1 d PD A 1
H13A H -0.0618 0.4347 0.1104 0.145 Uiso 0.53(2) 1 calc PR A 1
H13B H -0.0291 0.3427 0.0728 0.145 Uiso 0.53(2) 1 calc PR A 1
H13C H 0.1588 0.4232 0.0624 0.145 Uiso 0.53(2) 1 calc PR A 1
C14 C 0.7014(10) 0.1071(3) 0.1257(2) 0.0614(13) Uani 1 1 d . A .
C15 C 0.8917(8) 0.0329(3) 0.12496(18) 0.0458(9) Uani 1 1 d . . .
H15A H 0.8697 -0.0052 0.1623 0.055 Uiso 1 1 calc R . .
H15B H 1.0554 0.0604 0.1274 0.055 Uiso 1 1 calc R . .
C16 C 0.8780(7) -0.0267(3) 0.06590(18) 0.0418(9) Uani 1 1 d . . .
C17 C 1.0630(8) -0.0216(3) 0.0206(2) 0.0514(10) Uani 1 1 d . . .
H17 H 1.1952 0.0184 0.0264 0.062 Uiso 1 1 calc R . .
C18 C 1.0533(10) -0.0755(3) -0.0333(2) 0.0580(11) Uani 1 1 d . . .
H18 H 1.1789 -0.0715 -0.0635 0.070 Uiso 1 1 calc R . .
C19 C 0.8589(10) -0.1351(3) -0.0426(2) 0.0594(12) Uani 1 1 d . . .
H19 H 0.8516 -0.1710 -0.0791 0.071 Uiso 1 1 calc R . .
C20 C 0.6770(9) -0.1409(3) 0.0025(2) 0.0594(12) Uani 1 1 d . . .
H20 H 0.5456 -0.1812 -0.0036 0.071 Uiso 1 1 calc R . .
C21 C 0.6848(8) -0.0875(3) 0.0573(2) 0.0502(10) Uani 1 1 d . . .
H21 H 0.5607 -0.0927 0.0878 0.060 Uiso 1 1 calc R . .
C10' C 0.321(3) 0.3817(8) 0.1273(6) 0.056(4) Uani 0.47(2) 1 d PD A 2
H10' H 0.4591 0.4111 0.1047 0.067 Uiso 0.47(2) 1 calc PR A 2
C13' C 0.099(6) 0.4030(18) 0.0853(12) 0.064(6) Uani 0.47(2) 1 d PD A 2
H13D H -0.0380 0.3646 0.0974 0.096 Uiso 0.47(2) 1 calc PR A 2
H13E H 0.1409 0.3918 0.0416 0.096 Uiso 0.47(2) 1 calc PR A 2
H13F H 0.0528 0.4660 0.0905 0.096 Uiso 0.47(2) 1 calc PR A 2
N1 N 0.7185(6) 0.1757(2) 0.17257(15) 0.0444(8) Uani 1 1 d . . .
O1 O 0.5580(9) 0.4415(2) 0.28213(18) 0.0811(12) Uani 1 1 d . . .
O2 O 0.5294(10) 0.1090(3) 0.0891(2) 0.124(2) Uani 1 1 d U . .

loop_
_atom_site_aniso_label
_atom_site_aniso_U_11
_atom_site_aniso_U_22
_atom_site_aniso_U_33
_atom_site_aniso_U_23
_atom_site_aniso_U_13
_atom_site_aniso_U_12
C1 0.049(2) 0.046(2) 0.0326(17) 0.0026(15) 0.0000(16) -0.0093(17)
C2 0.061(3) 0.052(2) 0.0399(19) 0.0014(17) -0.0070(19) -0.002(2)
C3 0.067(3) 0.066(3) 0.041(2) 0.009(2) -0.013(2) -0.008(2)
C4 0.086(4) 0.068(3) 0.034(2) 0.0010(19) -0.013(2) -0.021(3)
C5 0.084(3) 0.054(2) 0.039(2) -0.0050(18) 0.007(2) -0.017(2)
C6 0.053(2) 0.0433(19) 0.0382(18) 0.0042(16) 0.0103(17) -0.0116(18)
C7 0.052(2) 0.041(2) 0.046(2) 0.0011(16) 0.0137(18) -0.0062(17)
C8 0.066(3) 0.044(2) 0.068(3) -0.003(2) 0.021(2) -0.002(2)
C9 0.120(6) 0.067(4) 0.110(6) -0.010(4) -0.016(5) 0.034(4)
C10 0.056(7) 0.059(6) 0.079(7) 0.024(5) 0.021(6) 0.006(5)
C11 0.052(2) 0.053(2) 0.064(3) 0.004(2) -0.005(2) 0.002(2)
C12 0.047(2) 0.0417(19) 0.047(2) 0.0010(17) 0.0057(18) 0.0003(17)
C13 0.078(17) 0.095(16) 0.116(18) 0.042(12) 0.020(12) 0.023(13)
C14 0.069(3) 0.059(3) 0.056(3) -0.015(2) -0.021(2) 0.012(2)
C15 0.048(2) 0.051(2) 0.0388(19) -0.0007(16) -0.0047(17) 0.0020(19)
C16 0.045(2) 0.0409(19) 0.0395(18) 0.0016(15) -0.0057(16) 0.0080(17)
C17 0.049(2) 0.054(2) 0.051(2) -0.0054(19) -0.002(2) -0.0006(19)
C18 0.058(3) 0.071(3) 0.045(2) -0.007(2) 0.001(2) 0.009(2)
C19 0.068(3) 0.056(2) 0.054(2) -0.015(2) -0.011(2) 0.013(2)
C20 0.062(3) 0.043(2) 0.074(3) -0.001(2) -0.021(2) -0.008(2)
C21 0.051(2) 0.049(2) 0.051(2) 0.0027(19) 0.000(2) 0.0002(19)
C10' 0.048(7) 0.054(6) 0.066(7) 0.023(5) 0.015(5) 0.004(5)
C13' 0.051(9) 0.069(10) 0.072(10) 0.029(9) 0.013(9) 0.015(8)
N1 0.0486(18) 0.0421(17) 0.0424(17) -0.0052(14) -0.0070(15) 0.0028(15)
O1 0.108(3) 0.057(2) 0.078(2) -0.0199(18) 0.023(2) 0.000(2)
O2 0.131(4) 0.108(4) 0.133(4) -0.063(3) -0.083(4) 0.060(3)

loop_
_atom_type_symbol
_atom_type_description
_atom_type_scat_dispersion_real
_atom_type_scat_dispersion_imag
_atom_type_scat_source
C C 0.0033 0.0016 'International Tables Vol C Tables 4.2.6.8 and 6.1.1.4'
H H 0.0000 0.0000 'International Tables Vol C Tables 4.2.6.8 and 6.1.1.4'
N N 0.0061 0.0033 'International Tables Vol C Tables 4.2.6.8 and 6.1.1.4'
O O 0.0106 0.0060 'International Tables Vol C Tables 4.2.6.8 and 6.1.1.4'

loop_
_geom_angle_atom_site_label_1
_geom_angle_atom_site_label_2
_geom_angle_atom_site_label_3
_geom_angle
C2 C1 C6 120.6(4)
C2 C1 N1 132.4(4)
C6 C1 N1 106.9(4)
C1 C2 C3 118.0(4)
C1 C2 H2 121.0
C3 C2 H2 121.0
C4 C3 C2 121.8(5)
C4 C3 H3 119.1
C2 C3 H3 119.1
C3 C4 C5 120.8(4)
C3 C4 H4 119.6
C5 C4 H4 119.6
C4 C5 C6 118.7(4)
C4 C5 H5 120.7
C6 C5 H5 120.7
C5 C6 C1 120.1(4)
C5 C6 C7 132.5(4)
C1 C6 C7 107.3(3)
C12 C7 C6 108.9(4)
C12 C7 C8 121.8(4)
C6 C7 C8 129.1(4)
O1 C8 C7 122.2(5)
O1 C8 C9 123.2(5)
C7 C8 C9 114.6(4)
O1 C8 H9D 114.8
C7 C8 H9D 116.7
C9 C8 H9D 27.4
C10' C9 C10 32.4(5)
C10' C9 C8 120.6(6)
C10 C9 C8 119.4(6)
C10' C9 H9A 128.3
C10 C9 H9A 107.5
C8 C9 H9A 107.5
C10' C9 H9B 77.1
C10 C9 H9B 107.5
C8 C9 H9B 107.5
H9A C9 H9B 107.0
C10' C9 H9C 141.2
C10 C9 H9C 152.0
C8 C9 H9C 87.4
H9A C9 H9C 51.8
H9B C9 H9C 68.4
C10' C9 H9D 128.7
C10 C9 H9D 99.9
C8 C9 H9D 53.7
H9A C9 H9D 67.0
H9B C9 H9D 152.4
H9C C9 H9D 89.0
C9 C10 C13 115.3(12)
C9 C10 C11 116.5(9)
C13 C10 C11 112.3(11)
C9 C10 H10 103.5
C13 C10 H10 103.5
C11 C10 H10 103.5
C12 C11 C10 111.5(5)
C12 C11 C10' 110.2(5)
C10 C11 C10' 29.7(4)
C12 C11 H11A 109.3
C10 C11 H11A 109.3
C10' C11 H11A 132.3
C12 C11 H11B 109.3
C10 C11 H11B 109.3
C10' C11 H11B 82.7
H11A C11 H11B 108.0
C12 C11 H11C 114.0
C10 C11 H11C 132.4
C10' C11 H11C 116.8
H11A C11 H11C 67.8
H11B C11 H11C 41.4
C12 C11 H11D 88.5
C10 C11 H11D 72.4
C10' C11 H11D 102.0
H11A C11 H11D 53.8
H11B C11 H11D 159.0
H11C C11 H11D 121.6
C7 C12 N1 109.0(4)
C7 C12 C11 125.1(4)
N1 C12 C11 125.9(4)
O2 C14 N1 118.7(4)
O2 C14 C15 122.7(4)
N1 C14 C15 118.6(4)
C14 C15 C16 113.0(3)
C14 C15 H15A 109.0
C16 C15 H15A 109.0
C14 C15 H15B 109.0
C16 C15 H15B 109.0
H15A C15 H15B 107.8
C17 C16 C21 119.2(4)
C17 C16 C15 119.8(4)
C21 C16 C15 120.9(4)
C18 C17 C16 120.5(4)
C18 C17 H17 119.8
C16 C17 H17 119.8
C19 C18 C17 120.5(4)
C19 C18 H18 119.8
C17 C18 H18 119.8
C20 C19 C18 119.1(4)
C20 C19 H19 120.4
C18 C19 H19 120.4
C19 C20 C21 121.2(4)
C19 C20 H20 119.4
C21 C20 H20 119.4
C16 C21 C20 119.5(4)
C16 C21 H21 120.3
C20 C21 H21 120.3
C9 C10' C13' 115.7(11)
C9 C10' C11 119.3(9)
C13' C10' C11 109.6(11)
C9 C10' H10' 103.2
C13' C10' H10' 103.2
C11 C10' H10' 103.2
C10' C13' H13D 109.5
C10' C13' H13E 109.5
H13D C13' H13E 109.5
C10' C13' H13F 109.5
H13D C13' H13F 109.5
H13E C13' H13F 109.5
C12 N1 C14 123.0(3)
C12 N1 C1 107.8(3)
C14 N1 C1 129.1(3)

loop_
_geom_bond_atom_site_label_1
_geom_bond_atom_site_label_2
_geom_bond_distance
C1 C2 1.384(6)
C1 C6 1.403(6)
C1 N1 1.430(5)
C2 C3 1.387(6)
C2 H2 0.9300
C3 C4 1.372(7)
C3 H3 0.9300
C4 C5 1.380(8)
C4 H4 0.9300
C5 C6 1.393(6)
C5 H5 0.9300
C6 C7 1.436(6)
C7 C12 1.351(6)
C7 C8 1.464(6)
C8 O1 1.221(6)
C8 C9 1.511(9)
C8 H9D 1.2325
C9 C10' 1.365(13)
C9 C10 1.425(13)
C9 H9A 0.9700
C9 H9B 0.9700
C9 H9C 1.2907
C9 H9D 0.7035
C10 C13 1.481(14)
C10 C11 1.512(11)
C10 H10 0.9800
C11 C12 1.493(6)
C11 C10' 1.527(11)
C11 H11A 0.9700
C11 H11B 0.9700
C11 H11C 0.8534
C11 H11D 1.2118
C12 N1 1.407(5)
C13 H13A 0.9600
C13 H13B 0.9600
C13 H13C 0.9600
C14 O2 1.204(6)
C14 N1 1.409(5)
C14 C15 1.491(6)
C15 C16 1.517(5)
C15 H15A 0.9700
C15 H15B 0.9700
C16 C17 1.380(6)
C16 C21 1.381(6)
C17 C18 1.378(6)
C17 H17 0.9300
C18 C19 1.376(7)
C18 H18 0.9300
C19 C20 1.365(7)
C19 H19 0.9300
C20 C21 1.391(6)
C20 H20 0.9300
C21 H21 0.9300
C10' C13' 1.519(15)
C10' H10' 0.9800
C13' H13D 0.9600
C13' H13E 0.9600
C13' H13F 0.9600

loop_
_geom_torsion_atom_site_label_1
_geom_torsion_atom_site_label_2
_geom_torsion_atom_site_label_3
_geom_torsion_atom_site_label_4
_geom_torsion
C6 C1 C2 C3 0.6(6)
N1 C1 C2 C3 178.3(4)
C1 C2 C3 C4 0.2(7)
C2 C3 C4 C5 0.0(7)
C3 C4 C5 C6 -1.0(7)
C4 C5 C6 C1 1.8(6)
C4 C5 C6 C7 -175.7(4)
C2 C1 C6 C5 -1.6(6)
N1 C1 C6 C5 -179.8(4)
C2 C1 C6 C7 176.5(4)
N1 C1 C6 C7 -1.7(4)
C5 C6 C7 C12 179.1(4)
C1 C6 C7 C12 1.3(4)
C5 C6 C7 C8 3.4(7)
C1 C6 C7 C8 -174.4(4)
C12 C7 C8 O1 -177.9(4)
C6 C7 C8 O1 -2.7(7)
C12 C7 C8 C9 0.8(7)
C6 C7 C8 C9 176.1(5)
O1 C8 C9 C10' 162.0(10)
C7 C8 C9 C10' -16.7(13)
O1 C8 C9 C10 -160.5(9)
C7 C8 C9 C10 20.8(12)
C10' C9 C10 C13 -72.8(19)
C8 C9 C10 C13 -174.5(17)
C10' C9 C10 C11 62.0(13)
C8 C9 C10 C11 -39.6(16)
C9 C10 C11 C12 35.0(14)
C13 C10 C11 C12 171.1(17)
C9 C10 C11 C10' -58.5(13)
C13 C10 C11 C10' 78(2)
C6 C7 C12 N1 -0.4(4)
C8 C7 C12 N1 175.7(4)
C6 C7 C12 C11 -178.9(4)
C8 C7 C12 C11 -2.8(6)
C10 C11 C12 C7 -14.7(9)
C10' C11 C12 C7 17.1(9)
C10 C11 C12 N1 167.0(7)
C10' C11 C12 N1 -161.1(8)
O2 C14 C15 C16 12.3(8)
N1 C14 C15 C16 -170.1(4)
C14 C15 C16 C17 109.8(5)
C14 C15 C16 C21 -71.5(5)
C21 C16 C17 C18 1.1(6)
C15 C16 C17 C18 179.9(4)
C16 C17 C18 C19 0.0(7)
C17 C18 C19 C20 -0.6(7)
C18 C19 C20 C21 0.2(7)
C17 C16 C21 C20 -1.5(6)
C15 C16 C21 C20 179.7(4)
C19 C20 C21 C16 0.9(7)
C10 C9 C10' C13' 70(2)
C8 C9 C10' C13' 168.1(19)
C10 C9 C10' C11 -63.8(13)
C8 C9 C10' C11 33.8(18)
C12 C11 C10' C9 -32.2(15)
C10 C11 C10' C9 65.9(14)
C12 C11 C10' C13' -169.0(18)
C10 C11 C10' C13' -70.9(19)
C7 C12 N1 C14 177.4(4)
C11 C12 N1 C14 -4.1(7)
C7 C12 N1 C1 -0.7(4)
C11 C12 N1 C1 177.8(4)
O2 C14 N1 C12 -10.4(8)
C15 C14 N1 C12 172.0(4)
O2 C14 N1 C1 167.3(5)
C15 C14 N1 C1 -10.4(7)
C2 C1 N1 C12 -176.4(4)
C6 C1 N1 C12 1.5(4)
C2 C1 N1 C14 5.6(7)
C6 C1 N1 C14 -176.5(4)
